data_7017722
loop_
_publ_author_name
'Garc\'ia-Monforte, M Angeles'
'Alonso, Pablo J.'
'Arauzo, Ana B.'
'Mart\'in, Antonio'
'Menj\'on, Babil'
'Rillo, Conrado'

_publ_section_title
;
 A square-pyramidal organochromium(V) compound.
;
_journal_issue 4
_journal_name_full 'Dalton transactions (Cambridge, England : 2003)'
_journal_page_first 1297
_journal_page_last 1303
_journal_paper_doi 10.1039/c1dt11376c
_journal_volume 41
_journal_year 2012
_chemical_formula_sum 'C40 H36 Cr F20 N O'
_chemical_formula_weight 978.70
_chemical_name_systematic
;
?
;
_space_group_IT_number 61
_symmetry_cell_setting orthorhombic
_symmetry_space_group_name_Hall '-P 2ac 2ab'
_symmetry_space_group_name_H-M 'P b c a'
_atom_sites_solution_hydrogens geom
_atom_sites_solution_primary direct
_atom_sites_solution_secondary difmap
_audit_creation_method SHELXL-97
_cell_angle_alpha 90.00
_cell_angle_beta 90.00
_cell_angle_gamma 90.00
_cell_formula_units_Z 8
_cell_length_a 18.3583(2)
_cell_length_b 19.4978(2)
_cell_length_c 22.7303(3)
_cell_measurement_reflns_used 19578
_cell_measurement_temperature 100(2)
_cell_measurement_theta_max 28.7924
_cell_measurement_theta_min 4.1737
_cell_volume 8136.23(16)
_computing_cell_refinement
;
CrysAlis RED, Oxford Diffraction Ltd.,
Version 1.171.33.52 (release 06-11-2009 CrysAlis171 .NET)
(compiled Nov 6 2009,16:24:50)
;
_computing_data_collection
;
CrysAlis CCD, Oxford Diffraction Ltd.,
Version 1.171.33.52 (release 06-11-2009 CrysAlis171 .NET)
(compiled Nov 6 2009,16:24:50)
;
_computing_data_reduction
;
CrysAlis RED, Oxford Diffraction Ltd.,
Version 1.171.33.52 (release 06-11-2009 CrysAlis171 .NET)
(compiled Nov 6 2009,16:24:50)
;
_computing_structure_refinement 'SHELXL-97 (Sheldrick, 1997)'
_computing_structure_solution 'SHELXS-97 (Sheldrick, 1990)'
_diffrn_ambient_temperature 100(2)
_diffrn_detector_area_resol_mean 16.0655
_diffrn_measured_fraction_theta_full 0.995
_diffrn_measured_fraction_theta_max 0.914
_diffrn_measurement_details
;
1 omega -79.00 44.00 1.0000 60.0000
omega____ theta____ kappa____ phi______ frames
- -19.9615 0.0000 90.0000 123

2 omega 62.00 102.00 1.0000 60.0000
omega____ theta____ kappa____ phi______ frames
- 22.1490 179.0000 -120.0000 40

3 omega -51.00 4.00 1.0000 60.0000
omega____ theta____ kappa____ phi______ frames
- 22.1490 -37.0000 -150.0000 55

4 omega -11.00 95.00 1.0000 60.0000
omega____ theta____ kappa____ phi______ frames
- 22.1490 77.0000 -30.0000 106

;
_diffrn_measurement_device_type 'Xcalibur, Sapphire3'
_diffrn_measurement_method '\w scans'
_diffrn_orient_matrix_UB_11 -0.0232440876
_diffrn_orient_matrix_UB_12 0.0171400140
_diffrn_orient_matrix_UB_13 -0.0201071641
_diffrn_orient_matrix_UB_21 0.0279016941
_diffrn_orient_matrix_UB_22 -0.0008539230
_diffrn_orient_matrix_UB_23 -0.0215683682
_diffrn_orient_matrix_UB_31 -0.0131656325
_diffrn_orient_matrix_UB_32 -0.0320703282
_diffrn_orient_matrix_UB_33 -0.0101772565
_diffrn_radiation_monochromator graphite
_diffrn_radiation_source 'Enhance (Mo) X-ray Source'
_diffrn_radiation_type MoK\a
_diffrn_radiation_wavelength 0.71073
_diffrn_reflns_av_R_equivalents 0.0358
_diffrn_reflns_av_sigmaI/netI 0.0381
_diffrn_reflns_limit_h_max 24
_diffrn_reflns_limit_h_min -24
_diffrn_reflns_limit_k_max 25
_diffrn_reflns_limit_k_min -26
_diffrn_reflns_limit_l_max 30
_diffrn_reflns_limit_l_min -30
_diffrn_reflns_number 46990
_diffrn_reflns_theta_full 25.00
_diffrn_reflns_theta_max 28.86
_diffrn_reflns_theta_min 4.22
_exptl_absorpt_coefficient_mu 0.408
_exptl_absorpt_correction_T_max 0.9085
_exptl_absorpt_correction_T_min 0.8507
_exptl_absorpt_correction_type multi-scan
_exptl_absorpt_process_details
;
CrysAlis RED, Oxford Diffraction Ltd.,
Version 1.171.33.52 (release 06-11-2009 CrysAlis171 .NET)
(compiled Nov 6 2009,16:24:50)
Empirical absorption correction using spherical harmonics,
implemented in SCALE3 ABSPACK scaling algorithm.
;
_exptl_crystal_colour brown
_exptl_crystal_density_diffrn 1.598
_exptl_crystal_density_method 'not measured'
_exptl_crystal_description bloc
_exptl_crystal_F_000 3960
_exptl_crystal_size_max 0.41
_exptl_crystal_size_mid 0.25
_exptl_crystal_size_min 0.24
_refine_diff_density_max 0.952
_refine_diff_density_min -0.490
_refine_diff_density_rms 0.073
_refine_ls_extinction_method none
_refine_ls_goodness_of_fit_ref 1.059
_refine_ls_hydrogen_treatment constr
_refine_ls_matrix_type full
_refine_ls_number_parameters 568
_refine_ls_number_reflns 9764
_refine_ls_number_restraints 0
_refine_ls_restrained_S_all 1.059
_refine_ls_R_factor_all 0.0788
_refine_ls_R_factor_gt 0.0486
_refine_ls_shift/su_max 0.001
_refine_ls_shift/su_mean 0.000
_refine_ls_structure_factor_coef Fsqd
_refine_ls_weighting_details 'calc w=1/[\s^2^(Fo^2^)+(0.0869P)^2^+1.0484P] where P=(Fo^2^+2Fc^2^)/3'
_refine_ls_weighting_scheme calc
_refine_ls_wR_factor_gt 0.1370
_refine_ls_wR_factor_ref 0.1479
_reflns_number_gt 6594
_reflns_number_total 9764
_reflns_threshold_expression >2sigma(I)
_cod_data_source_file c1dt11376c.txt
_cod_data_source_block amt622
_cod_original_cell_volume 8136.22(17)
_cod_original_sg_symbol_H-M Pbca
_cod_database_code 7017722

loop_
_symmetry_equiv_pos_as_xyz
'x, y, z'
'-x+1/2, -y, z+1/2'
'-x, y+1/2, -z+1/2'
'x+1/2, -y+1/2, -z'
'-x, -y, -z'
'x-1/2, y, -z-1/2'
'x, -y-1/2, z-1/2'
'-x-1/2, y-1/2, z'

loop_
_atom_site_label
_atom_site_type_symbol
_atom_site_fract_x
_atom_site_fract_y
_atom_site_fract_z
_atom_site_U_iso_or_equiv
_atom_site_adp_type
_atom_site_occupancy
_atom_site_symmetry_multiplicity
_atom_site_calc_flag
_atom_site_refinement_flags
Cr Cr 0.59700(2) 0.246419(19) 0.800064(15) 0.02076(11) Uani 1 1 d .
F2 F 0.53804(8) 0.19315(7) 0.67448(6) 0.0286(3) Uani 1 1 d .
F3 F 0.42059(9) 0.22630(9) 0.61051(7) 0.0406(4) Uani 1 1 d .
F4 F 0.31862(9) 0.31330(9) 0.65482(8) 0.0483(5) Uani 1 1 d .
F5 F 0.33292(9) 0.36122(8) 0.76691(9) 0.0468(5) Uani 1 1 d .
F6 F 0.45528(9) 0.33823(8) 0.82745(7) 0.0371(4) Uani 1 1 d .
F8 F 0.69101(9) 0.17488(8) 0.90238(6) 0.0348(4) Uani 1 1 d .
F9 F 0.81677(9) 0.10615(8) 0.90153(7) 0.0449(4) Uani 1 1 d .
F10 F 0.89464(9) 0.09207(9) 0.79990(8) 0.0491(5) Uani 1 1 d .
F11 F 0.84397(9) 0.15053(8) 0.69873(7) 0.0418(4) Uani 1 1 d .
F12 F 0.71848(9) 0.21851(8) 0.69869(6) 0.0323(3) Uani 1 1 d .
F14 F 0.61666(8) 0.30658(7) 0.66162(6) 0.0313(3) Uani 1 1 d .
F15 F 0.67805(9) 0.41989(8) 0.62091(6) 0.0388(4) Uani 1 1 d .
F16 F 0.73800(10) 0.51308(8) 0.69550(7) 0.0419(4) Uani 1 1 d .
F17 F 0.73664(10) 0.48799(8) 0.81356(7) 0.0441(4) Uani 1 1 d .
F18 F 0.67593(8) 0.37525(7) 0.85638(6) 0.0319(3) Uani 1 1 d .
F20 F 0.46983(8) 0.17970(8) 0.87282(6) 0.0338(4) Uani 1 1 d .
F21 F 0.42466(9) 0.05204(9) 0.89104(7) 0.0469(4) Uani 1 1 d .
F22 F 0.48439(10) -0.05418(8) 0.82921(9) 0.0532(5) Uani 1 1 d .
F23 F 0.58692(10) -0.02788(7) 0.74608(8) 0.0469(4) Uani 1 1 d .
F24 F 0.63383(8) 0.09876(7) 0.72738(6) 0.0294(3) Uani 1 1 d .
O O 0.58267(10) 0.27059(9) 0.86341(7) 0.0286(4) Uani 1 1 d .
C1 C 0.50373(13) 0.26622(11) 0.75261(10) 0.0216(5) Uani 1 1 d .
C2 C 0.49003(13) 0.23860(12) 0.69772(10) 0.0236(5) Uani 1 1 d .
C3 C 0.43006(15) 0.25446(13) 0.66421(11) 0.0303(6) Uani 1 1 d .
C4 C 0.37822(14) 0.29748(14) 0.68685(13) 0.0331(6) Uani 1 1 d .
C5 C 0.38603(14) 0.32298(13) 0.74249(13) 0.0317(6) Uani 1 1 d .
C6 C 0.44910(15) 0.30886(12) 0.77402(11) 0.0285(5) Uani 1 1 d .
C7 C 0.69961(13) 0.20140(11) 0.80048(10) 0.0219(5) Uani 1 1 d .
C8 C 0.72772(14) 0.17125(12) 0.85067(10) 0.0259(5) Uani 1 1 d .
C9 C 0.79258(14) 0.13509(13) 0.85134(12) 0.0306(6) Uani 1 1 d .
C10 C 0.83183(14) 0.12792(13) 0.79999(13) 0.0325(6) Uani 1 1 d .
C11 C 0.80653(15) 0.15737(13) 0.74983(12) 0.0312(6) Uani 1 1 d .
C12 C 0.74199(14) 0.19307(12) 0.75092(10) 0.0253(5) Uani 1 1 d .
C13 C 0.64247(13) 0.33385(11) 0.76142(10) 0.0216(5) Uani 1 1 d .
C14 C 0.64572(13) 0.35000(12) 0.70197(10) 0.0233(5) Uani 1 1 d .
C15 C 0.67652(14) 0.40873(13) 0.67922(11) 0.0267(5) Uani 1 1 d .
C16 C 0.70656(14) 0.45599(12) 0.71704(12) 0.0289(5) Uani 1 1 d .
C17 C 0.70509(14) 0.44313(12) 0.77625(11) 0.0293(6) Uani 1 1 d .
C18 C 0.67370(13) 0.38360(12) 0.79703(10) 0.0244(5) Uani 1 1 d .
C19 C 0.55719(13) 0.14567(12) 0.80116(10) 0.0218(5) Uani 1 1 d .
C20 C 0.50225(13) 0.13005(13) 0.84095(10) 0.0253(5) Uani 1 1 d .
C21 C 0.47714(14) 0.06368(15) 0.85075(11) 0.0320(6) Uani 1 1 d .
C22 C 0.50631(16) 0.01062(13) 0.81984(13) 0.0343(6) Uani 1 1 d .
C23 C 0.55874(15) 0.02394(12) 0.77854(12) 0.0311(6) Uani 1 1 d .
C24 C 0.58281(13) 0.09026(12) 0.76955(11) 0.0245(5) Uani 1 1 d .
N N 0.68705(12) 0.34413(12) 0.03113(9) 0.0316(5) Uani 1 1 d .
C25 C 0.74325(16) 0.29998(15) 0.06229(11) 0.0353(6) Uani 1 1 d .
H25A H 0.7778 0.3309 0.0826 0.042 Uiso 1 1 calc R
H25B H 0.7178 0.2731 0.0930 0.042 Uiso 1 1 calc R
C26 C 0.78708(18) 0.25059(18) 0.02519(14) 0.0478(8) Uani 1 1 d .
H26A H 0.8171 0.2764 -0.0034 0.057 Uiso 1 1 calc R
H26B H 0.7538 0.2202 0.0029 0.057 Uiso 1 1 calc R
C27 C 0.8363(2) 0.20755(19) 0.06499(16) 0.0550(9) Uani 1 1 d .
H27A H 0.8725 0.2383 0.0837 0.066 Uiso 1 1 calc R
H27B H 0.8062 0.1875 0.0968 0.066 Uiso 1 1 calc R
C28 C 0.8760(3) 0.1511(2) 0.03497(18) 0.0765(12) Uani 1 1 d .
H28A H 0.9068 0.1271 0.0635 0.115 Uiso 1 1 calc R
H28B H 0.9066 0.1702 0.0036 0.115 Uiso 1 1 calc R
H28C H 0.8409 0.1189 0.0180 0.115 Uiso 1 1 calc R
C29 C 0.63290(15) 0.29896(15) -0.00258(10) 0.0322(6) Uani 1 1 d .
H29A H 0.5965 0.3291 -0.0216 0.039 Uiso 1 1 calc R
H29B H 0.6596 0.2748 -0.0342 0.039 Uiso 1 1 calc R
C30 C 0.59277(16) 0.24611(15) 0.03382(11) 0.0360(6) Uani 1 1 d .
H30A H 0.5652 0.2693 0.0656 0.043 Uiso 1 1 calc R
H30B H 0.6282 0.2144 0.0522 0.043 Uiso 1 1 calc R
C31 C 0.54079(16) 0.20603(15) -0.00488(11) 0.0365(6) Uani 1 1 d .
H31A H 0.5686 0.1849 -0.0375 0.044 Uiso 1 1 calc R
H31B H 0.5049 0.2381 -0.0223 0.044 Uiso 1 1 calc R
C32 C 0.50023(19) 0.15003(17) 0.02837(13) 0.0478(8) Uani 1 1 d .
H32A H 0.4670 0.1263 0.0015 0.072 Uiso 1 1 calc R
H32B H 0.4723 0.1706 0.0606 0.072 Uiso 1 1 calc R
H32C H 0.5353 0.1171 0.0445 0.072 Uiso 1 1 calc R
C33 C 0.72273(17) 0.38947(16) -0.01467(11) 0.0393(7) Uani 1 1 d .
H33A H 0.6840 0.4160 -0.0347 0.047 Uiso 1 1 calc R
H33B H 0.7456 0.3595 -0.0446 0.047 Uiso 1 1 calc R
C34 C 0.78003(19) 0.43964(18) 0.00722(13) 0.0482(8) Uani 1 1 d .
H34A H 0.8181 0.4149 0.0296 0.058 Uiso 1 1 calc R
H34B H 0.7574 0.4740 0.0336 0.058 Uiso 1 1 calc R
C35 C 0.8142(2) 0.47567(17) -0.04656(14) 0.0504(8) Uani 1 1 d .
H35A H 0.8372 0.4409 -0.0723 0.060 Uiso 1 1 calc R
H35B H 0.7754 0.4988 -0.0694 0.060 Uiso 1 1 calc R
C36 C 0.8701(2) 0.52737(18) -0.02873(16) 0.0583(9) Uani 1 1 d .
H36A H 0.8907 0.5490 -0.0639 0.087 Uiso 1 1 calc R
H36B H 0.9090 0.5046 -0.0066 0.087 Uiso 1 1 calc R
H36C H 0.8473 0.5625 -0.0040 0.087 Uiso 1 1 calc R
C37 C 0.64827(16) 0.38553(14) 0.07901(11) 0.0340(6) Uani 1 1 d .
H37A H 0.6302 0.3532 0.1093 0.041 Uiso 1 1 calc R
H37B H 0.6846 0.4157 0.0982 0.041 Uiso 1 1 calc R
C38 C 0.58469(18) 0.42957(15) 0.05880(12) 0.0404(7) Uani 1 1 d .
H38A H 0.5464 0.3999 0.0417 0.048 Uiso 1 1 calc R
H38B H 0.6014 0.4616 0.0278 0.048 Uiso 1 1 calc R
C39 C 0.55304(19) 0.47022(15) 0.11019(13) 0.0441(7) Uani 1 1 d .
H39A H 0.5410 0.4381 0.1425 0.053 Uiso 1 1 calc R
H39B H 0.5905 0.5025 0.1249 0.053 Uiso 1 1 calc R
C40 C 0.4851(2) 0.51043(19) 0.09391(16) 0.0592(10) Uani 1 1 d .
H40A H 0.4673 0.5352 0.1285 0.089 Uiso 1 1 calc R
H40B H 0.4474 0.4788 0.0800 0.089 Uiso 1 1 calc R
H40C H 0.4968 0.5432 0.0627 0.089 Uiso 1 1 calc R

loop_
_atom_site_aniso_label
_atom_site_aniso_U_11
_atom_site_aniso_U_22
_atom_site_aniso_U_33
_atom_site_aniso_U_23
_atom_site_aniso_U_13
_atom_site_aniso_U_12
Cr 0.0223(2) 0.0242(2) 0.01585(18) -0.00215(15) 0.00107(14) 0.00216(16)
F2 0.0308(8) 0.0320(7) 0.0229(7) -0.0038(6) 0.0023(6) 0.0008(6)
F3 0.0376(9) 0.0553(10) 0.0291(8) 0.0040(7) -0.0100(7) -0.0126(8)
F4 0.0279(9) 0.0528(10) 0.0641(11) 0.0215(9) -0.0153(8) -0.0023(8)
F5 0.0264(8) 0.0346(9) 0.0795(13) 0.0039(8) 0.0113(8) 0.0106(7)
F6 0.0384(9) 0.0356(8) 0.0372(9) -0.0086(7) 0.0078(7) 0.0074(7)
F8 0.0407(9) 0.0389(8) 0.0247(7) 0.0027(6) 0.0005(7) 0.0046(7)
F9 0.0405(10) 0.0438(9) 0.0502(10) 0.0084(8) -0.0170(8) 0.0074(8)
F10 0.0232(8) 0.0444(10) 0.0797(14) -0.0018(9) -0.0022(8) 0.0089(7)
F11 0.0307(8) 0.0441(9) 0.0504(10) -0.0082(8) 0.0189(7) 0.0003(7)
F12 0.0361(9) 0.0388(8) 0.0220(7) -0.0031(6) 0.0049(6) 0.0014(7)
F14 0.0384(9) 0.0381(8) 0.0173(6) -0.0048(6) -0.0027(6) -0.0103(7)
F15 0.0451(10) 0.0462(9) 0.0250(7) 0.0097(7) 0.0007(7) -0.0081(8)
F16 0.0493(11) 0.0282(8) 0.0482(10) 0.0073(7) -0.0024(8) -0.0103(7)
F17 0.0574(11) 0.0311(8) 0.0440(9) -0.0121(7) -0.0132(8) -0.0072(8)
F18 0.0388(9) 0.0370(8) 0.0198(7) -0.0060(6) -0.0057(6) 0.0006(7)
F20 0.0265(8) 0.0475(9) 0.0275(7) -0.0077(7) 0.0039(6) 0.0029(7)
F21 0.0355(9) 0.0666(11) 0.0387(9) 0.0121(8) 0.0078(7) -0.0165(9)
F22 0.0504(11) 0.0350(9) 0.0743(13) 0.0156(9) -0.0004(10) -0.0158(8)
F23 0.0488(10) 0.0231(8) 0.0688(12) -0.0071(7) 0.0062(9) 0.0015(7)
F24 0.0268(8) 0.0277(7) 0.0338(8) -0.0068(6) 0.0078(6) -0.0010(6)
O 0.0331(10) 0.0331(9) 0.0197(8) -0.0027(7) 0.0029(7) 0.0008(8)
C1 0.0205(11) 0.0220(11) 0.0223(11) 0.0038(9) 0.0023(9) 0.0000(9)
C2 0.0205(11) 0.0264(12) 0.0240(11) 0.0028(10) 0.0037(10) -0.0020(9)
C3 0.0278(13) 0.0362(14) 0.0269(12) 0.0093(11) -0.0044(10) -0.0105(12)
C4 0.0217(12) 0.0317(14) 0.0460(16) 0.0166(12) -0.0057(12) -0.0041(11)
C5 0.0201(12) 0.0235(12) 0.0514(16) 0.0061(11) 0.0063(12) 0.0017(10)
C6 0.0304(13) 0.0227(12) 0.0324(13) 0.0031(10) 0.0060(11) 0.0000(10)
C7 0.0204(11) 0.0207(11) 0.0247(12) -0.0043(9) -0.0014(9) -0.0042(9)
C8 0.0263(12) 0.0269(12) 0.0244(12) -0.0028(10) -0.0014(10) -0.0018(10)
C9 0.0292(14) 0.0273(13) 0.0353(14) 0.0035(11) -0.0104(11) -0.0029(11)
C10 0.0172(12) 0.0255(12) 0.0548(17) -0.0076(12) -0.0006(12) 0.0017(10)
C11 0.0274(13) 0.0292(13) 0.0370(14) -0.0089(11) 0.0067(11) -0.0066(11)
C12 0.0241(12) 0.0252(11) 0.0266(12) -0.0043(10) 0.0007(10) -0.0051(10)
C13 0.0198(11) 0.0238(11) 0.0213(11) -0.0024(9) -0.0001(9) 0.0033(9)
C14 0.0245(12) 0.0253(12) 0.0200(11) -0.0029(9) -0.0020(10) 0.0003(10)
C15 0.0258(13) 0.0309(13) 0.0236(11) 0.0019(10) -0.0009(10) 0.0013(11)
C16 0.0268(13) 0.0205(12) 0.0395(14) 0.0043(10) -0.0020(11) 0.0011(10)
C17 0.0284(13) 0.0228(12) 0.0368(14) -0.0111(10) -0.0088(11) 0.0035(11)
C18 0.0247(12) 0.0295(12) 0.0189(11) -0.0022(9) -0.0033(10) 0.0081(10)
C19 0.0184(11) 0.0257(11) 0.0213(11) 0.0024(9) -0.0053(9) 0.0022(9)
C20 0.0195(11) 0.0358(13) 0.0207(11) 0.0021(10) -0.0036(9) 0.0012(11)
C21 0.0219(13) 0.0468(16) 0.0272(12) 0.0127(12) -0.0025(10) -0.0066(12)
C22 0.0333(15) 0.0269(13) 0.0427(15) 0.0090(11) -0.0090(12) -0.0085(12)
C23 0.0274(13) 0.0239(12) 0.0420(14) -0.0021(11) -0.0049(12) 0.0016(11)
C24 0.0180(11) 0.0288(12) 0.0266(12) 0.0004(10) 0.0002(9) 0.0004(10)
N 0.0352(12) 0.0427(13) 0.0169(9) 0.0048(9) -0.0054(9) -0.0053(10)
C25 0.0374(15) 0.0482(16) 0.0202(12) 0.0022(11) -0.0102(11) -0.0008(13)
C26 0.0441(18) 0.065(2) 0.0343(15) -0.0075(14) -0.0120(14) 0.0072(16)
C27 0.0466(19) 0.065(2) 0.0534(19) -0.0115(17) -0.0250(16) 0.0143(17)
C28 0.080(3) 0.086(3) 0.064(2) -0.001(2) -0.024(2) 0.023(3)
C29 0.0312(14) 0.0479(16) 0.0175(11) 0.0000(11) -0.0062(10) -0.0036(13)
C30 0.0418(16) 0.0471(16) 0.0191(11) 0.0019(11) -0.0010(11) -0.0033(14)
C31 0.0369(15) 0.0466(16) 0.0261(13) 0.0005(12) -0.0002(12) -0.0050(13)
C32 0.0514(19) 0.0539(19) 0.0381(16) -0.0079(14) 0.0130(15) -0.0134(16)
C33 0.0396(16) 0.0568(18) 0.0216(12) 0.0103(12) -0.0061(12) -0.0094(14)
C34 0.0512(19) 0.060(2) 0.0336(15) 0.0151(14) -0.0117(14) -0.0170(16)
C35 0.058(2) 0.0504(19) 0.0432(17) 0.0094(14) -0.0068(16) -0.0071(16)
C36 0.067(2) 0.052(2) 0.056(2) 0.0125(16) 0.0021(18) -0.0133(18)
C37 0.0411(16) 0.0399(15) 0.0211(12) 0.0038(11) -0.0044(11) -0.0046(13)
C38 0.0496(18) 0.0431(16) 0.0285(14) 0.0030(12) -0.0091(13) 0.0009(14)
C39 0.055(2) 0.0387(16) 0.0383(16) 0.0049(13) -0.0082(14) 0.0055(15)
C40 0.070(3) 0.053(2) 0.055(2) -0.0001(16) -0.0150(18) 0.0121(19)

loop_
_atom_type_symbol
_atom_type_description
_atom_type_scat_dispersion_real
_atom_type_scat_dispersion_imag
_atom_type_scat_source
C C 0.0033 0.0016 'International Tables Vol C Tables 4.2.6.8 and 6.1.1.4'
H H 0.0000 0.0000 'International Tables Vol C Tables 4.2.6.8 and 6.1.1.4'
F F 0.0171 0.0103 'International Tables Vol C Tables 4.2.6.8 and 6.1.1.4'
N N 0.0061 0.0033 'International Tables Vol C Tables 4.2.6.8 and 6.1.1.4'
O O 0.0106 0.0060 'International Tables Vol C Tables 4.2.6.8 and 6.1.1.4'
Cr Cr 0.3209 0.6236 'International Tables Vol C Tables 4.2.6.8 and 6.1.1.4'

loop_
_geom_angle_atom_site_label_1
_geom_angle_atom_site_label_2
_geom_angle_atom_site_label_3
_geom_angle
O Cr C1 106.89(10)
O Cr C7 106.28(9)
C1 Cr C7 146.60(9)
O Cr C13 102.22(9)
C1 Cr C13 87.66(9)
C7 Cr C13 89.10(9)
O Cr C19 102.50(9)
C1 Cr C19 83.80(9)
C7 Cr C19 85.42(9)
C13 Cr C19 155.23(9)
C2 C1 C6 114.7(2)
C2 C1 Cr 123.43(18)
C6 C1 Cr 121.88(18)
F2 C2 C3 116.8(2)
F2 C2 C1 119.2(2)
C3 C2 C1 124.0(2)
F3 C3 C4 120.0(2)
F3 C3 C2 120.9(2)
C4 C3 C2 119.1(2)
F4 C4 C5 120.1(3)
F4 C4 C3 120.0(3)
C5 C4 C3 119.9(2)
F5 C5 C4 120.4(2)
F5 C5 C6 120.0(3)
C4 C5 C6 119.5(2)
F6 C6 C5 116.8(2)
F6 C6 C1 120.6(2)
C5 C6 C1 122.6(2)
C12 C7 C8 114.4(2)
C12 C7 Cr 123.89(18)
C8 C7 Cr 121.42(17)
F8 C8 C7 120.5(2)
F8 C8 C9 116.4(2)
C7 C8 C9 123.1(2)
F9 C9 C10 120.1(2)
F9 C9 C8 120.4(2)
C10 C9 C8 119.5(2)
F10 C10 C11 120.7(2)
F10 C10 C9 120.0(2)
C11 C10 C9 119.3(2)
F11 C11 C10 120.3(2)
F11 C11 C12 120.1(2)
C10 C11 C12 119.6(2)
F12 C12 C11 116.3(2)
F12 C12 C7 119.5(2)
C11 C12 C7 124.1(2)
C18 C13 C14 113.0(2)
C18 C13 Cr 119.33(17)
C14 C13 Cr 127.63(17)
F14 C14 C15 115.2(2)
F14 C14 C13 119.9(2)
C15 C14 C13 124.8(2)
F15 C15 C16 120.0(2)
F15 C15 C14 120.9(2)
C16 C15 C14 119.1(2)
F16 C16 C17 121.2(2)
F16 C16 C15 119.9(2)
C17 C16 C15 118.9(2)
F17 C17 C16 119.4(2)
F17 C17 C18 120.6(2)
C16 C17 C18 119.9(2)
F18 C18 C17 115.3(2)
F18 C18 C13 120.5(2)
C17 C18 C13 124.1(2)
C24 C19 C20 114.5(2)
C24 C19 Cr 127.50(18)
C20 C19 Cr 117.82(17)
F20 C20 C19 120.9(2)
F20 C20 C21 115.8(2)
C19 C20 C21 123.3(2)
F21 C21 C22 120.3(2)
F21 C21 C20 120.1(3)
C22 C21 C20 119.6(2)
F22 C22 C21 121.0(3)
F22 C22 C23 119.8(3)
C21 C22 C23 119.1(2)
F23 C23 C22 120.0(2)
F23 C23 C24 119.7(2)
C22 C23 C24 120.2(2)
F24 C24 C19 120.7(2)
F24 C24 C23 116.2(2)
C19 C24 C23 123.1(2)
C33 N C25 110.9(2)
C33 N C37 112.5(2)
C25 N C37 106.45(18)
C33 N C29 105.79(18)
C25 N C29 110.4(2)
C37 N C29 110.9(2)
C26 C25 N 117.5(2)
C26 C25 H25A 107.9
N C25 H25A 107.9
C26 C25 H25B 107.9
N C25 H25B 107.9
H25A C25 H25B 107.2
C25 C26 C27 109.5(2)
C25 C26 H26A 109.8
C27 C26 H26A 109.8
C25 C26 H26B 109.8
C27 C26 H26B 109.8
H26A C26 H26B 108.2
C28 C27 C26 115.1(3)
C28 C27 H27A 108.5
C26 C27 H27A 108.5
C28 C27 H27B 108.5
C26 C27 H27B 108.5
H27A C27 H27B 107.5
C27 C28 H28A 109.5
C27 C28 H28B 109.5
H28A C28 H28B 109.5
C27 C28 H28C 109.5
H28A C28 H28C 109.5
H28B C28 H28C 109.5
C30 C29 N 115.7(2)
C30 C29 H29A 108.4
N C29 H29A 108.4
C30 C29 H29B 108.4
N C29 H29B 108.4
H29A C29 H29B 107.4
C29 C30 C31 109.9(2)
C29 C30 H30A 109.7
C31 C30 H30A 109.7
C29 C30 H30B 109.7
C31 C30 H30B 109.7
H30A C30 H30B 108.2
C30 C31 C32 112.9(2)
C30 C31 H31A 109.0
C32 C31 H31A 109.0
C30 C31 H31B 109.0
C32 C31 H31B 109.0
H31A C31 H31B 107.8
C31 C32 H32A 109.5
C31 C32 H32B 109.5
H32A C32 H32B 109.5
C31 C32 H32C 109.5
H32A C32 H32C 109.5
H32B C32 H32C 109.5
N C33 C34 116.7(2)
N C33 H33A 108.1
C34 C33 H33A 108.1
N C33 H33B 108.1
C34 C33 H33B 108.1
H33A C33 H33B 107.3
C33 C34 C35 108.4(2)
C33 C34 H34A 110.0
C35 C34 H34A 110.0
C33 C34 H34B 110.0
C35 C34 H34B 110.0
H34A C34 H34B 108.4
C36 C35 C34 111.8(3)
C36 C35 H35A 109.3
C34 C35 H35A 109.3
C36 C35 H35B 109.3
C34 C35 H35B 109.3
H35A C35 H35B 107.9
C35 C36 H36A 109.5
C35 C36 H36B 109.5
H36A C36 H36B 109.5
C35 C36 H36C 109.5
H36A C36 H36C 109.5
H36B C36 H36C 109.5
C38 C37 N 116.1(2)
C38 C37 H37A 108.3
N C37 H37A 108.3
C38 C37 H37B 108.3
N C37 H37B 108.3
H37A C37 H37B 107.4
C37 C38 C39 110.7(2)
C37 C38 H38A 109.5
C39 C38 H38A 109.5
C37 C38 H38B 109.5
C39 C38 H38B 109.5
H38A C38 H38B 108.1
C40 C39 C38 113.2(3)
C40 C39 H39A 108.9
C38 C39 H39A 108.9
C40 C39 H39B 108.9
C38 C39 H39B 108.9
H39A C39 H39B 107.7
C39 C40 H40A 109.5
C39 C40 H40B 109.5
H40A C40 H40B 109.5
C39 C40 H40C 109.5
H40A C40 H40C 109.5
H40B C40 H40C 109.5

loop_
_geom_bond_atom_site_label_1
_geom_bond_atom_site_label_2
_geom_bond_distance
Cr O 1.5376(17)
Cr C1 2.060(2)
Cr C7 2.078(2)
Cr C13 2.091(2)
Cr C19 2.096(2)
F2 C2 1.357(3)
F3 C3 1.350(3)
F4 C4 1.350(3)
F5 C5 1.347(3)
F6 C6 1.347(3)
F8 C8 1.357(3)
F9 C9 1.348(3)
F10 C10 1.348(3)
F11 C11 1.356(3)
F12 C12 1.357(3)
F14 C14 1.357(3)
F15 C15 1.343(3)
F16 C16 1.346(3)
F17 C17 1.349(3)
F18 C18 1.360(3)
F20 C20 1.348(3)
F21 C21 1.349(3)
F22 C22 1.343(3)
F23 C23 1.354(3)
F24 C24 1.350(3)
C1 C2 1.382(3)
C1 C6 1.391(3)
C2 C3 1.374(4)
C3 C4 1.369(4)
C4 C5 1.366(4)
C5 C6 1.389(4)
C7 C12 1.379(3)
C7 C8 1.383(3)
C8 C9 1.384(4)
C9 C10 1.379(4)
C10 C11 1.358(4)
C11 C12 1.374(4)
C13 C18 1.387(3)
C13 C14 1.389(3)
C14 C15 1.378(3)
C15 C16 1.376(4)
C16 C17 1.369(4)
C17 C18 1.379(4)
C19 C24 1.380(3)
C19 C20 1.389(3)
C20 C21 1.392(4)
C21 C22 1.360(4)
C22 C23 1.369(4)
C23 C24 1.382(3)
N C33 1.515(3)
N C25 1.519(3)
N C37 1.531(3)
N C29 1.533(3)
C25 C26 1.512(4)
C25 H25A 0.9900
C25 H25B 0.9900
C26 C27 1.530(4)
C26 H26A 0.9900
C26 H26B 0.9900
C27 C28 1.485(5)
C27 H27A 0.9900
C27 H27B 0.9900
C28 H28A 0.9800
C28 H28B 0.9800
C28 H28C 0.9800
C29 C30 1.513(4)
C29 H29A 0.9900
C29 H29B 0.9900
C30 C31 1.515(4)
C30 H30A 0.9900
C30 H30B 0.9900
C31 C32 1.523(4)
C31 H31A 0.9900
C31 H31B 0.9900
C32 H32A 0.9800
C32 H32B 0.9800
C32 H32C 0.9800
C33 C34 1.520(4)
C33 H33A 0.9900
C33 H33B 0.9900
C34 C35 1.543(4)
C34 H34A 0.9900
C34 H34B 0.9900
C35 C36 1.495(5)
C35 H35A 0.9900
C35 H35B 0.9900
C36 H36A 0.9800
C36 H36B 0.9800
C36 H36C 0.9800
C37 C38 1.520(4)
C37 H37A 0.9900
C37 H37B 0.9900
C38 C39 1.527(4)
C38 H38A 0.9900
C38 H38B 0.9900
C39 C40 1.519(5)
C39 H39A 0.9900
C39 H39B 0.9900
C40 H40A 0.9800
C40 H40B 0.9800
C40 H40C 0.9800
